data_2237528
loop_
_publ_author_name
'Wood, Mary H.'
'Clarke, Stuart M.'

_publ_section_title
;
 Benzylammonium heptanoate--heptanoic acid (1/1)
;
_journal_coeditor_code MW2101
_journal_issue 3
_journal_name_full 'Acta Crystallographica Section E'
_journal_page_first o346
_journal_page_last o347
_journal_paper_doi 10.1107/S1600536813003012
_journal_volume 69
_journal_year 2013
_chemical_formula_iupac 'C7 H10 N +, C7 H13 O2 -, C7 H14 O2'
_chemical_formula_moiety 'C7 H10 N +, C7 H13 O2 -, C7 H14 O2'
_chemical_formula_sum 'C21 H37 N O4'
_chemical_formula_weight 367.52
_chemical_name_common Benzylammoniumdiheptanoate
_chemical_name_systematic
;
Benzylammonium heptanoate--heptanoic acid (1/1)
;
_space_group_IT_number 15
_symmetry_cell_setting monoclinic
_symmetry_space_group_name_Hall '-C 2yc'
_symmetry_space_group_name_H-M 'C 1 2/c 1'
_atom_sites_solution_hydrogens geom
_atom_sites_solution_primary direct
_atom_sites_solution_secondary difmap
_audit_creation_method SHELXL-97
_cell_angle_alpha 90.00
_cell_angle_beta 90.6390(10)
_cell_angle_gamma 90.00
_cell_formula_units_Z 8
_cell_length_a 25.5516(5)
_cell_length_b 6.32500(10)
_cell_length_c 27.9899(6)
_cell_measurement_reflns_used 15490
_cell_measurement_temperature 180(2)
_cell_measurement_theta_max 27.48
_cell_measurement_theta_min 1.00
_cell_volume 4523.27(15)
_computing_cell_refinement '<i>SCALEPACK</i> (Otwinowski & Minor, 1997)'
_computing_data_collection '<i>COLLECT</i> (Nonius, 1998)'
_computing_data_reduction
;
<i>DENZO</i> and <i>SCALEPACK</i> (Otwinowski & Minor, 1997)
;
_computing_molecular_graphics '<i>Mercury</i> (Macrae <i>et al.</i>, 2008)'
_computing_publication_material 'SHELXL97 (Sheldrick, 2008)'
_computing_structure_refinement 'SHELXL97 (Sheldrick, 2008)'
_computing_structure_solution 'SIR92 (Altomare <i>et al.</i>, 1994)'
_diffrn_ambient_temperature 180(2)
_diffrn_measured_fraction_theta_full 0.981
_diffrn_measured_fraction_theta_max 0.981
_diffrn_measurement_device_type 'Nonius KappaCCD'
_diffrn_measurement_method 'Thin slice \w and \f scans'
_diffrn_radiation_source 'fine-focus sealed tube'
_diffrn_radiation_type MoK\a
_diffrn_radiation_wavelength 0.71073
_diffrn_reflns_av_R_equivalents 0.0601
_diffrn_reflns_av_sigmaI/netI 0.0783
_diffrn_reflns_limit_h_max 32
_diffrn_reflns_limit_h_min -32
_diffrn_reflns_limit_k_max 8
_diffrn_reflns_limit_k_min -8
_diffrn_reflns_limit_l_max 36
_diffrn_reflns_limit_l_min -34
_diffrn_reflns_number 22723
_diffrn_reflns_theta_full 27.48
_diffrn_reflns_theta_max 27.48
_diffrn_reflns_theta_min 1.59
_exptl_absorpt_coefficient_mu 0.073
_exptl_absorpt_correction_T_max 1.000
_exptl_absorpt_correction_T_min 0.910
_exptl_absorpt_correction_type multi-scan
_exptl_absorpt_process_details
;
(<i>SORTAV</i>; Blessing, 1995)
;
_exptl_crystal_colour colourless
_exptl_crystal_density_diffrn 1.079
_exptl_crystal_density_method 'not measured'
_exptl_crystal_description block
_exptl_crystal_F_000 1616
_exptl_crystal_size_max 0.23
_exptl_crystal_size_mid 0.05
_exptl_crystal_size_min 0.05
_refine_diff_density_max 0.293
_refine_diff_density_min -0.198
_refine_ls_extinction_method none
_refine_ls_goodness_of_fit_ref 0.976
_refine_ls_hydrogen_treatment constr
_refine_ls_matrix_type full
_refine_ls_number_parameters 232
_refine_ls_number_reflns 5085
_refine_ls_number_restraints 10
_refine_ls_restrained_S_all 0.999
_refine_ls_R_factor_all 0.1675
_refine_ls_R_factor_gt 0.0678
_refine_ls_shift/su_max 0.000
_refine_ls_shift/su_mean 0.000
_refine_ls_structure_factor_coef Fsqd
_refine_ls_weighting_details 'calc w=1/[\s^2^(Fo^2^)+(0.1334P)^2^+0.0000P] where P=(Fo^2^+2Fc^2^)/3'
_refine_ls_weighting_scheme calc
_refine_ls_wR_factor_gt 0.1812
_refine_ls_wR_factor_ref 0.2384
_reflns_number_gt 2353
_reflns_number_total 5085
_reflns_threshold_expression I>2sigma(I)
_cod_data_source_file mw2101.cif
_cod_data_source_block I
_cod_original_sg_symbol_H-M 'C 2/c'
_cod_database_code 2237528
_cod_database_fobs_code 2237528

loop_
_symmetry_equiv_pos_as_xyz
'x, y, z'
'-x, y, -z+1/2'
'x+1/2, y+1/2, z'
'-x+1/2, y+1/2, -z+1/2'
'-x, -y, -z'
'x, -y, z-1/2'
'-x+1/2, -y+1/2, -z'
'x+1/2, -y+1/2, z-1/2'

loop_
_atom_site_type_symbol
_atom_site_label
_atom_site_fract_x
_atom_site_fract_y
_atom_site_fract_z
_atom_site_U_iso_or_equiv
_atom_site_adp_type
_atom_site_calc_flag
_atom_site_refinement_flags
_atom_site_occupancy
_atom_site_symmetry_multiplicity
_atom_site_disorder_assembly
_atom_site_disorder_group
N N1 0.25507(7) 0.5059(3) 0.03427(7) 0.0424(5) Uani d . 1 1 . .
H H1A 0.2774 0.6144 0.0409 0.051 Uiso calc R 1 1 . .
H H1B 0.2501 0.4962 0.0021 0.051 Uiso calc R 1 1 . .
H H1C 0.2689 0.3828 0.0455 0.051 Uiso calc R 1 1 . .
C C1 0.20393(9) 0.5458(5) 0.05763(10) 0.0527(7) Uani d . 1 1 . .
H H1D 0.1792 0.4317 0.0487 0.063 Uiso calc R 1 1 . .
H H1E 0.1893 0.6809 0.0456 0.063 Uiso calc R 1 1 . .
C C2 0.20856(9) 0.5559(4) 0.11088(9) 0.0473(7) Uani d . 1 1 . .
C C3 0.21988(13) 0.7431(5) 0.13377(12) 0.0727(9) Uani d . 1 1 . .
H H3A 0.2256 0.8670 0.1154 0.087 Uiso calc R 1 1 . .
C C4 0.22312(17) 0.7544(8) 0.18266(15) 0.0993(13) Uani d . 1 1 . .
H H4A 0.2314 0.8851 0.1977 0.119 Uiso calc R 1 1 . .
C C5 0.21472(16) 0.5823(9) 0.20932(14) 0.0980(13) Uani d . 1 1 . .
H H5A 0.2161 0.5924 0.2432 0.118 Uiso calc R 1 1 . .
C C6 0.20433(14) 0.3944(8) 0.18833(14) 0.0905(12) Uani d . 1 1 . .
H H6A 0.1992 0.2723 0.2074 0.109 Uiso calc R 1 1 . .
C C7 0.20111(11) 0.3793(5) 0.13874(12) 0.0645(8) Uani d . 1 1 . .
H H7A 0.1938 0.2468 0.1241 0.077 Uiso calc R 1 1 . .
O O1 0.33127(6) -0.1921(3) 0.05299(7) 0.0546(5) Uani d . 1 1 . .
O O2 0.28197(6) 0.0932(3) 0.05844(6) 0.0463(5) Uani d . 1 1 . .
C C8 0.32360(9) -0.0055(4) 0.06701(8) 0.0418(6) Uani d . 1 1 . .
C C9 0.36768(10) 0.1019(4) 0.09405(10) 0.0534(7) Uani d . 1 1 . .
H H9A 0.3868 -0.0068 0.1128 0.064 Uiso calc R 1 1 . .
H H9B 0.3924 0.1609 0.0705 0.064 Uiso calc R 1 1 . .
C C10 0.35192(10) 0.2769(5) 0.12763(10) 0.0582(8) Uani d . 1 1 . .
H H10A 0.3301 0.2162 0.1532 0.070 Uiso calc R 1 1 . .
H H10B 0.3302 0.3803 0.1098 0.070 Uiso calc R 1 1 . .
C C11 0.39793(11) 0.3921(5) 0.15034(11) 0.0633(8) Uani d . 1 1 . .
H H11A 0.4199 0.2876 0.1676 0.076 Uiso calc R 1 1 . .
H H11B 0.4195 0.4531 0.1246 0.076 Uiso calc R 1 1 . .
C C12 0.38396(13) 0.5658(5) 0.18440(12) 0.0705(9) Uani d . 1 1 . .
H H12A 0.3655 0.5034 0.2120 0.085 Uiso calc R 1 1 . .
H H12B 0.3594 0.6640 0.1682 0.085 Uiso calc R 1 1 . .
C C13 0.43051(13) 0.6901(6) 0.20273(12) 0.0771(10) Uani d . 1 1 . .
H H13A 0.4547 0.5922 0.2196 0.092 Uiso calc R 1 1 . .
H H13B 0.4494 0.7494 0.1751 0.092 Uiso calc R 1 1 . .
C C14 0.41686(16) 0.8661(7) 0.23573(15) 0.1033(13) Uani d . 1 1 . .
H H14A 0.4481 0.9514 0.2424 0.155 Uiso calc R 1 1 . .
H H14B 0.4036 0.8076 0.2657 0.155 Uiso calc R 1 1 . .
H H14C 0.3899 0.9551 0.2208 0.155 Uiso calc R 1 1 . .
O O3 0.41440(7) -0.3928(3) 0.02418(8) 0.0701(6) Uani d . 1 1 . .
H H3 0.3877 -0.3358 0.0358 0.105 Uiso calc R 1 1 . .
O O4 0.35537(7) -0.5688(3) -0.01877(8) 0.0704(6) Uani d . 1 1 . .
C C15 0.40002(10) -0.5389(5) -0.00680(11) 0.0555(7) Uani d . 1 1 B .
C C16 0.44577(11) -0.6652(6) -0.02485(12) 0.0709(9) Uani d . 1 1 . .
H H16A 0.4710 -0.5666 -0.0395 0.085 Uiso calc R 1 1 A 1
H H16B 0.4636 -0.7324 0.0028 0.085 Uiso calc R 1 1 A 1
C C17 0.43247(12) -0.8326(6) -0.06032(14) 0.0839(11) Uani d P 0.49 1 B 1
H H17A 0.4200 -0.7641 -0.0901 0.101 Uiso calc PR 0.49 1 B 1
H H17B 0.4033 -0.9183 -0.0478 0.101 Uiso calc PR 0.49 1 B 1
C C18 0.4783(3) -0.9817(12) -0.0724(2) 0.0717(14) Uiso d PD 0.49 1 B 1
H H18A 0.4777 -1.1102 -0.0522 0.086 Uiso calc PR 0.49 1 B 1
H H18B 0.5124 -0.9096 -0.0680 0.086 Uiso calc PR 0.49 1 B 1
C C19 0.4670(3) -1.0438(12) -0.1319(3) 0.0877(15) Uiso d PD 0.49 1 B 1
H H19A 0.4450 -0.9367 -0.1483 0.105 Uiso calc PR 0.49 1 B 1
H H19B 0.4999 -1.0645 -0.1496 0.105 Uiso calc PR 0.49 1 B 1
C C20 0.4385(3) -1.2460(14) -0.1242(3) 0.0993(19) Uiso d PD 0.49 1 B 1
H H20A 0.4595 -1.3307 -0.1013 0.119 Uiso calc PR 0.49 1 B 1
H H20B 0.4053 -1.2108 -0.1082 0.119 Uiso calc PR 0.49 1 B 1
C C21 0.4256(5) -1.3835(17) -0.1646(4) 0.106(2) Uiso d PD 0.49 1 B 1
H H21A 0.4101 -1.5150 -0.1528 0.159 Uiso calc PR 0.49 1 B 1
H H21B 0.4574 -1.4159 -0.1823 0.159 Uiso calc PR 0.49 1 B 1
H H21C 0.4005 -1.3117 -0.1857 0.159 Uiso calc PR 0.49 1 B 1
C C17' 0.43247(12) -0.8326(6) -0.06032(14) 0.0839(11) Uani d P 0.51 1 B 2
H H17C 0.4058 -0.7777 -0.0831 0.101 Uiso calc PR 0.51 1 B 2
H H17D 0.4172 -0.9554 -0.0435 0.101 Uiso calc PR 0.51 1 B 2
C C18' 0.4805(3) -0.9045(10) -0.0879(3) 0.0717(14) Uiso d PD 0.51 1 B 2
H H18C 0.5128 -0.8886 -0.0684 0.086 Uiso calc PR 0.51 1 B 2
H H18D 0.4842 -0.8238 -0.1179 0.086 Uiso calc PR 0.51 1 B 2
C C19' 0.4673(3) -1.1640(12) -0.0990(2) 0.0877(15) Uiso d PD 0.51 1 B 2
H H19C 0.4995 -1.2507 -0.1003 0.105 Uiso calc PR 0.51 1 B 2
H H19D 0.4429 -1.2248 -0.0754 0.105 Uiso calc PR 0.51 1 B 2
C C20' 0.4422(3) -1.1380(14) -0.1470(3) 0.0993(19) Uiso d PD 0.51 1 B 2
H H20C 0.4650 -1.0449 -0.1662 0.119 Uiso calc PR 0.51 1 B 2
H H20D 0.4087 -1.0625 -0.1426 0.119 Uiso calc PR 0.51 1 B 2
C C21' 0.4310(5) -1.3384(17) -0.1765(4) 0.106(2) Uiso d PD 0.51 1 B 2
H H21D 0.4203 -1.2983 -0.2090 0.159 Uiso calc PR 0.51 1 B 2
H H21E 0.4028 -1.4191 -0.1615 0.159 Uiso calc PR 0.51 1 B 2
H H21F 0.4627 -1.4255 -0.1777 0.159 Uiso calc PR 0.51 1 B 2

loop_
_atom_site_aniso_label
_atom_site_aniso_U_11
_atom_site_aniso_U_22
_atom_site_aniso_U_33
_atom_site_aniso_U_12
_atom_site_aniso_U_13
_atom_site_aniso_U_23
N1 0.0403(11) 0.0341(11) 0.0527(12) 0.0018(9) -0.0060(9) -0.0029(10)
C1 0.0403(14) 0.0564(17) 0.0615(17) 0.0019(12) 0.0005(12) -0.0009(14)
C2 0.0397(13) 0.0473(16) 0.0549(16) 0.0021(11) -0.0005(12) 0.0002(14)
C3 0.088(2) 0.058(2) 0.072(2) -0.0087(17) 0.0125(18) -0.0083(18)
C4 0.115(3) 0.110(3) 0.074(3) -0.019(3) 0.005(2) -0.032(3)
C5 0.090(3) 0.145(4) 0.059(2) 0.008(3) 0.000(2) -0.007(3)
C6 0.083(2) 0.113(3) 0.077(3) 0.031(2) 0.017(2) 0.043(2)
C7 0.0605(18) 0.0527(18) 0.081(2) 0.0095(13) 0.0092(16) 0.0057(17)
O1 0.0454(10) 0.0379(11) 0.0804(13) 0.0005(8) -0.0072(9) -0.0089(10)
O2 0.0420(10) 0.0388(10) 0.0579(11) 0.0010(7) -0.0100(8) -0.0012(8)
C8 0.0416(14) 0.0351(14) 0.0485(15) -0.0015(11) -0.0029(11) 0.0009(12)
C9 0.0452(14) 0.0510(17) 0.0637(17) 0.0000(12) -0.0121(13) -0.0049(14)
C10 0.0517(16) 0.0588(18) 0.0637(18) -0.0013(13) -0.0142(13) -0.0090(15)
C11 0.0556(17) 0.0654(19) 0.0686(19) -0.0050(14) -0.0186(14) -0.0105(16)
C12 0.071(2) 0.071(2) 0.069(2) 0.0005(16) -0.0136(16) -0.0146(17)
C13 0.078(2) 0.081(2) 0.072(2) -0.0093(18) -0.0075(17) -0.0231(19)
C14 0.106(3) 0.101(3) 0.103(3) -0.017(2) -0.001(2) -0.037(2)
O3 0.0422(11) 0.0786(15) 0.0893(15) -0.0003(9) -0.0027(10) -0.0185(12)
O4 0.0377(11) 0.0696(14) 0.1039(17) 0.0009(9) -0.0006(10) -0.0212(12)
C15 0.0392(15) 0.0550(18) 0.0724(19) -0.0002(13) 0.0030(14) 0.0057(16)
C16 0.0455(16) 0.087(2) 0.080(2) 0.0089(15) 0.0068(15) 0.0007(19)
C17 0.0503(18) 0.082(2) 0.119(3) 0.0050(16) 0.0091(18) -0.026(2)
C17' 0.0503(18) 0.082(2) 0.119(3) 0.0050(16) 0.0091(18) -0.026(2)

loop_
_atom_type_symbol
_atom_type_description
_atom_type_scat_dispersion_real
_atom_type_scat_dispersion_imag
_atom_type_scat_source
C C 0.0033 0.0016 'International Tables Vol C Tables 4.2.6.8 and 6.1.1.4'
H H 0.0000 0.0000 'International Tables Vol C Tables 4.2.6.8 and 6.1.1.4'
N N 0.0061 0.0033 'International Tables Vol C Tables 4.2.6.8 and 6.1.1.4'
O O 0.0106 0.0060 'International Tables Vol C Tables 4.2.6.8 and 6.1.1.4'

loop_
_geom_angle_atom_site_label_1
_geom_angle_atom_site_label_2
_geom_angle_atom_site_label_3
_geom_angle
C1 N1 H1A 109.5
C1 N1 H1B 109.5
H1A N1 H1B 109.5
C1 N1 H1C 109.5
H1A N1 H1C 109.5
H1B N1 H1C 109.5
N1 C1 C2 112.6(2)
N1 C1 H1D 109.1
C2 C1 H1D 109.1
N1 C1 H1E 109.1
C2 C1 H1E 109.1
H1D C1 H1E 107.8
C3 C2 C7 117.7(3)
C3 C2 C1 121.0(3)
C7 C2 C1 121.3(3)
C4 C3 C2 121.3(3)
C4 C3 H3A 119.3
C2 C3 H3A 119.3
C5 C4 C3 120.4(4)
C5 C4 H4A 119.8
C3 C4 H4A 119.8
C4 C5 C6 120.3(4)
C4 C5 H5A 119.8
C6 C5 H5A 119.8
C5 C6 C7 120.2(4)
C5 C6 H6A 119.9
C7 C6 H6A 119.9
C2 C7 C6 120.1(3)
C2 C7 H7A 120.0
C6 C7 H7A 120.0
O2 C8 O1 122.8(2)
O2 C8 C9 119.9(2)
O1 C8 C9 117.3(2)
C10 C9 C8 116.0(2)
C10 C9 H9A 108.3
C8 C9 H9A 108.3
C10 C9 H9B 108.3
C8 C9 H9B 108.3
H9A C9 H9B 107.4
C9 C10 C11 113.7(2)
C9 C10 H10A 108.8
C11 C10 H10A 108.8
C9 C10 H10B 108.8
C11 C10 H10B 108.8
H10A C10 H10B 107.7
C12 C11 C10 115.4(2)
C12 C11 H11A 108.4
C10 C11 H11A 108.4
C12 C11 H11B 108.4
C10 C11 H11B 108.4
H11A C11 H11B 107.5
C11 C12 C13 113.9(3)
C11 C12 H12A 108.8
C13 C12 H12A 108.8
C11 C12 H12B 108.8
C13 C12 H12B 108.8
H12A C12 H12B 107.7
C14 C13 C12 114.2(3)
C14 C13 H13A 108.7
C12 C13 H13A 108.7
C14 C13 H13B 108.7
C12 C13 H13B 108.7
H13A C13 H13B 107.6
C13 C14 H14A 109.5
C13 C14 H14B 109.5
H14A C14 H14B 109.5
C13 C14 H14C 109.5
H14A C14 H14C 109.5
H14B C14 H14C 109.5
C15 O3 H3 109.5
O4 C15 O3 123.5(3)
O4 C15 C16 124.1(3)
O3 C15 C16 112.4(2)
C17 C16 C15 115.4(3)
C17 C16 H16A 108.4
C15 C16 H16A 108.4
C17 C16 H16B 108.4
C15 C16 H16B 108.4
H16A C16 H16B 107.5
C16 C17 C18 114.4(4)
C16 C17 H17A 108.7
C18 C17 H17A 108.7
C16 C17 H17B 108.7
C18 C17 H17B 108.7
H17A C17 H17B 107.6
C17 C18 C19 103.4(5)
C17 C18 H18A 111.1
C19 C18 H18A 111.1
C17 C18 H18B 111.1
C19 C18 H18B 111.1
H18A C18 H18B 109.1
C20 C19 C18 97.6(6)
C20 C19 H19A 112.3
C18 C19 H19A 112.3
C20 C19 H19B 112.3
C18 C19 H19B 112.3
H19A C19 H19B 109.8
C21 C20 C19 120.4(8)
C21 C20 H20A 107.2
C19 C20 H20A 107.2
C21 C20 H20B 107.2
C19 C20 H20B 107.2
H20A C20 H20B 106.9
C19' C18' H18C 111.2
C19' C18' H18D 111.2
H18C C18' H18D 109.1
C20' C19' C18' 98.1(6)
C20' C19' H19C 112.1
C18' C19' H19C 112.1
C20' C19' H19D 112.1
C18' C19' H19D 112.1
H19C C19' H19D 109.8
C19' C20' C21' 117.9(8)
C19' C20' H20C 107.8
C21' C20' H20C 107.8
C19' C20' H20D 107.8
C21' C20' H20D 107.8
H20C C20' H20D 107.2
C20' C21' H21D 109.5
C20' C21' H21E 109.5
H21D C21' H21E 109.5
C20' C21' H21F 109.5
H21D C21' H21F 109.5
H21E C21' H21F 109.5

loop_
_geom_bond_atom_site_label_1
_geom_bond_atom_site_label_2
_geom_bond_distance
N1 C1 1.489(3)
N1 H1A 0.9100
N1 H1B 0.9100
N1 H1C 0.9100
C1 C2 1.495(4)
C1 H1D 0.9900
C1 H1E 0.9900
C2 C3 1.375(4)
C2 C7 1.377(4)
C3 C4 1.372(5)
C3 H3A 0.9500
C4 C5 1.338(6)
C4 H4A 0.9500
C5 C6 1.351(6)
C5 H5A 0.9500
C6 C7 1.393(5)
C6 H6A 0.9500
C7 H7A 0.9500
O1 C8 1.260(3)
O2 C8 1.254(3)
C8 C9 1.511(4)
C9 C10 1.510(4)
C9 H9A 0.9900
C9 H9B 0.9900
C10 C11 1.517(4)
C10 H10A 0.9900
C10 H10B 0.9900
C11 C12 1.500(4)
C11 H11A 0.9900
C11 H11B 0.9900
C12 C13 1.511(4)
C12 H12A 0.9900
C12 H12B 0.9900
C13 C14 1.491(5)
C13 H13A 0.9900
C13 H13B 0.9900
C14 H14A 0.9800
C14 H14B 0.9800
C14 H14C 0.9800
O3 C15 1.317(3)
O3 H3 0.8400
O4 C15 1.200(3)
C15 C16 1.508(4)
C16 C17 1.488(5)
C16 H16A 0.9900
C16 H16B 0.9900
C17 C18 1.544(8)
C17 H17A 0.9900
C17 H17B 0.9900
C18 C19 1.732(10)
C18 H18A 0.9900
C18 H18B 0.9900
C19 C20 1.489(10)
C19 H19A 0.9900
C19 H19B 0.9900
C20 C21 1.461(11)
C20 H20A 0.9900
C20 H20B 0.9900
C21 H21A 0.9800
C21 H21B 0.9800
C21 H21C 0.9800
C18' C19' 1.704(9)
C18' H18C 0.9900
C18' H18D 0.9900
C19' C20' 1.489(10)
C19' H19C 0.9900
C19' H19D 0.9900
C20' C21' 1.538(11)
C20' H20C 0.9900
C20' H20D 0.9900
C21' H21D 0.9800
C21' H21E 0.9800
C21' H21F 0.9800

loop_
_geom_hbond_atom_site_label_D
_geom_hbond_atom_site_label_H
_geom_hbond_atom_site_label_A
_geom_hbond_site_symmetry_A
_geom_hbond_distance_DH
_geom_hbond_distance_HA
_geom_hbond_distance_DA
_geom_hbond_angle_DHA
N1 H1A O1 1_565 0.91 1.87 2.773(3) 171
N1 H1B O2 7_555 0.91 1.96 2.823(3) 158
N1 H1C O2 . 0.91 1.90 2.781(3) 164
O3 H3 O1 . 0.84 1.78 2.610(3) 172
C1 H1D O4 7_545 0.99 2.60 3.542(4) 160
C3 H3A O2 1_565 0.95 2.59 3.456(4) 152

loop_
_geom_torsion_atom_site_label_1
_geom_torsion_atom_site_label_2
_geom_torsion_atom_site_label_3
_geom_torsion_atom_site_label_4
_geom_torsion
C1 C2 C3 C4 178.6(3)
C7 C2 C3 C4 -0.7(5)
C1 C2 C7 C6 -178.3(3)
C3 C2 C7 C6 1.0(4)
C2 C3 C4 C5 -0.7(6)
C3 C4 C5 C6 1.8(7)
C4 C5 C6 C7 -1.5(7)
C5 C6 C7 C2 0.1(6)
C8 C9 C10 C11 -174.7(2)
C9 C10 C11 C12 -179.4(2)
C10 C11 C12 C13 -174.6(3)
C11 C12 C13 C14 178.7(3)
C16 C17 C18 C19 -146.8(4)
C17 C18 C19 C20 -95.3(6)
C18 C19 C20 C21 -171.6(8)
